data_7121911
loop_
_publ_author_name
'Leconte, Nicolas'
'du Moulinet d'Hardemare, Amaury'
'Philouze, Christian'
'Thomas, Fabrice'

_publ_section_title
;
 A highly active diradical cobalt(iii) catalyst for the cycloisomerization
 of alkynoic acids.
;
_journal_issue 59
_journal_name_full 'Chemical communications (Cambridge, England)'
_journal_page_first 8241
_journal_page_last 8244
_journal_paper_doi 10.1039/c8cc04459g
_journal_volume 54
_journal_year 2018
_chemical_formula_moiety 'C16 H14 O2'
_chemical_formula_sum 'C16 H14 O2'
_chemical_formula_weight 238.27
_space_group_crystal_system orthorhombic
_space_group_IT_number 33
_space_group_name_Hall 'P 2c -2n'
_space_group_name_H-M_alt 'P n a 21'
_symmetry_space_group_name_Hall 'P 2c -2n'
_symmetry_space_group_name_H-M 'P n a 21'
_atom_sites_solution_hydrogens geom
_atom_sites_solution_primary iterative
_audit_creation_date 2018-06-01
_audit_creation_method
;
Olex2 1.2
(compiled May 18 2018 14:05:52 for OlexSys, GUI svn.r5506)
;
_audit_update_record
;
2018-06-01 deposited with the CCDC.
2018-06-27 downloaded from the CCDC.
;
_cell_angle_alpha 90
_cell_angle_beta 90
_cell_angle_gamma 90
_cell_formula_units_Z 4
_cell_length_a 17.365(4)
_cell_length_b 12.283(3)
_cell_length_c 5.6968(11)
_cell_measurement_reflns_used 14944
_cell_measurement_temperature 200
_cell_measurement_theta_max 24.993
_cell_measurement_theta_min 2.346
_cell_volume 1215.1(5)
_computing_cell_refinement EvalCCD
_computing_data_collection Collect
_computing_data_reduction EvalCCD
_computing_molecular_graphics 'Olex2 (Dolomanov et al., 2009)'
_computing_publication_material 'Olex2 (Dolomanov et al., 2009)'
_computing_structure_refinement 'ShelXL (Sheldrick, 2015)'
_computing_structure_solution 'olex2.solve (Bourhis et al., 2015)'
_diffrn_ambient_temperature 200
_diffrn_detector 'Bruker APEX2 area detector'
_diffrn_detector_area_resol_mean 7.9
_diffrn_detector_type 'CCD area detector'
_diffrn_measured_fraction_theta_full 0.997
_diffrn_measured_fraction_theta_max 0.997
_diffrn_measurement_device 'three-circle diffractometer'
_diffrn_measurement_device_type 'Bruker SMART APEX2 area detector'
_diffrn_measurement_method '\w and \f scans'
_diffrn_radiation_collimation 'Montel optic'
_diffrn_radiation_detector CCD
_diffrn_radiation_monochromator 'mirror optics'
_diffrn_radiation_probe x-ray
_diffrn_radiation_type MoK\a
_diffrn_radiation_wavelength 0.71073
_diffrn_reflns_av_R_equivalents 0.1311
_diffrn_reflns_av_unetI/netI 0.0593
_diffrn_reflns_Laue_measured_fraction_full 0.997
_diffrn_reflns_Laue_measured_fraction_max 0.997
_diffrn_reflns_limit_h_max 20
_diffrn_reflns_limit_h_min -19
_diffrn_reflns_limit_k_max 14
_diffrn_reflns_limit_k_min -14
_diffrn_reflns_limit_l_max 6
_diffrn_reflns_limit_l_min -6
_diffrn_reflns_number 14944
_diffrn_reflns_point_group_measured_fraction_full 0.990
_diffrn_reflns_point_group_measured_fraction_max 0.990
_diffrn_reflns_theta_full 24.993
_diffrn_reflns_theta_max 24.993
_diffrn_reflns_theta_min 2.346
_diffrn_source 'microfocus sealed X-ray tube'
_diffrn_source_target Mo
_diffrn_source_type 'Incoatec I\ms'
_exptl_absorpt_coefficient_mu 0.085
_exptl_absorpt_correction_T_max 1
_exptl_absorpt_correction_T_min 0.083208
_exptl_absorpt_correction_type multi-scan
_exptl_absorpt_process_details
;
SADABS-2004/1 (Bruker,2004) was used for absorption correction.
R(int) was 0.3027 before and 0.1135 after correction.
The Ratio of minimum to maximum transmission is 0.0832.
The \l/2 correction factor is 0.0015.
;
_exptl_crystal_colour 'clear white'
_exptl_crystal_colour_lustre clear
_exptl_crystal_colour_primary white
_exptl_crystal_density_diffrn 1.303
_exptl_crystal_description block
_exptl_crystal_F_000 504
_exptl_crystal_size_max 0.38
_exptl_crystal_size_mid 0.22
_exptl_crystal_size_min 0.16
_refine_diff_density_max 0.204
_refine_diff_density_min -0.208
_refine_diff_density_rms 0.053
_refine_ls_abs_structure_details
;
 Flack x determined using 689 quotients [(I+)-(I-)]/[(I+)+(I-)]
 (Parsons, Flack and Wagner, Acta Cryst. B69 (2013) 249-259).
;
_refine_ls_abs_structure_Flack -0.2(10)
_refine_ls_extinction_method none
_refine_ls_goodness_of_fit_ref 1.053
_refine_ls_hydrogen_treatment constr
_refine_ls_matrix_type full
_refine_ls_number_parameters 164
_refine_ls_number_reflns 2120
_refine_ls_number_restraints 1
_refine_ls_restrained_S_all 1.053
_refine_ls_R_factor_all 0.0579
_refine_ls_R_factor_gt 0.0441
_refine_ls_shift/su_max 0.000
_refine_ls_shift/su_mean 0.000
_refine_ls_structure_factor_coef Fsqd
_refine_ls_weighting_details 'w=1/[\s^2^(Fo^2^)+(0.0499P)^2^+0.2892P] where P=(Fo^2^+2Fc^2^)/3'
_refine_ls_weighting_scheme calc
_refine_ls_wR_factor_gt 0.1018
_refine_ls_wR_factor_ref 0.1141
_reflns_Friedel_coverage 0.788
_reflns_Friedel_fraction_full 0.981
_reflns_Friedel_fraction_max 0.981
_reflns_number_gt 1819
_reflns_number_total 2120
_reflns_threshold_expression 'I > 2\s(I)'
_cod_data_source_file c8cc04459g2.cif
_cod_data_source_block def
_cod_depositor_comments 'Adding full bibliography for 7121910--7121912.cif.'
_cod_original_cell_volume 1215.1(4)
_cod_database_code 7121911
_shelx_shelxl_version_number 2017/1
_shelx_space_group_comment
;
The symmetry employed for this shelxl refinement is uniquely defined
by the following loop, which should always be used as a source of
symmetry information in preference to the above space-group names.
They are only intended as comments.
;
_olex2_refinement_description
;
1. Fixed Uiso
 At 1.2 times of:
  All C(H) groups, All C(H,H) groups
 At 1.5 times of:
  All C(H,H,H) groups
2.a Ternary CH refined with riding coordinates:
 C2(H2)
2.b Secondary CH2 refined with riding coordinates:
 C3(H3A,H3B)
2.c Aromatic/amide H refined with riding coordinates:
 C16(H16), C5(H5), C8(H8), C12(H12), C13(H13), C11(H11), C10(H10), C15(H15)
2.d Idealised Me refined as rotating group:
 C6(H6A,H6B,H6C)
;
_olex2_submission_special_instructions 'No special instructions were received'

loop_
_space_group_symop_operation_xyz
'x, y, z'
'-x, -y, z+1/2'
'-x+1/2, y+1/2, z+1/2'
'x+1/2, -y+1/2, z'

loop_
_atom_site_label
_atom_site_type_symbol
_atom_site_fract_x
_atom_site_fract_y
_atom_site_fract_z
_atom_site_U_iso_or_equiv
_atom_site_adp_type
_atom_site_occupancy
_atom_site_site_symmetry_order
_atom_site_calc_flag
_atom_site_refinement_flags_posn
O2 O 0.34597(13) 0.50696(19) 0.5765(5) 0.0402(6) Uani 1 1 d .
O1 O 0.30097(16) 0.6181(2) 0.8533(6) 0.0491(7) Uani 1 1 d .
C1 C 0.2899(2) 0.5434(3) 0.7242(7) 0.0379(9) Uani 1 1 d .
C16 C 0.1769(2) 0.5946(3) 0.3382(7) 0.0365(8) Uani 1 1 d .
H16 H 0.226979 0.584027 0.275025 0.044 Uiso 1 1 calc R
C9 C 0.02917(19) 0.6267(2) 0.5252(6) 0.0308(8) Uani 1 1 d .
C5 C 0.3579(2) 0.3839(3) 0.2593(7) 0.0453(10) Uani 1 1 d .
H5 H 0.337707 0.322852 0.177659 0.054 Uiso 1 1 calc R
C8 C 0.08486(19) 0.5630(3) 0.6441(6) 0.0314(8) Uani 1 1 d .
H8 H 0.071568 0.530470 0.789936 0.038 Uiso 1 1 calc R
C7 C 0.1574(2) 0.5468(2) 0.5553(6) 0.0321(7) Uani 1 1 d .
C12 C -0.0766(2) 0.7567(3) 0.2818(7) 0.0429(9) Uani 1 1 d .
H12 H -0.112698 0.800666 0.199649 0.051 Uiso 1 1 calc R
C13 C -0.0054(2) 0.7392(3) 0.1897(7) 0.0410(9) Uani 1 1 d .
H13 H 0.007563 0.770873 0.042808 0.049 Uiso 1 1 calc R
C2 C 0.2161(2) 0.4784(3) 0.6859(7) 0.0366(8) Uani 1 1 d .
H2 H 0.194491 0.455470 0.840843 0.044 Uiso 1 1 calc R
C11 C -0.0969(2) 0.7099(3) 0.4984(7) 0.0418(9) Uani 1 1 d .
H11 H -0.146558 0.722812 0.562846 0.050 Uiso 1 1 calc R
C14 C 0.0496(2) 0.6748(2) 0.3088(6) 0.0341(8) Uani 1 1 d .
C3 C 0.2454(2) 0.3783(3) 0.5522(9) 0.0447(10) Uani 1 1 d .
H3A H 0.255435 0.316840 0.660443 0.054 Uiso 1 1 calc R
H3B H 0.207898 0.354840 0.431428 0.054 Uiso 1 1 calc R
C4 C 0.3188(2) 0.4184(3) 0.4415(8) 0.0403(9) Uani 1 1 d .
C6 C 0.4311(2) 0.4314(3) 0.1676(8) 0.0515(11) Uani 1 1 d .
H6A H 0.447906 0.490660 0.270716 0.077 Uiso 1 1 calc GR
H6B H 0.422636 0.459735 0.008923 0.077 Uiso 1 1 calc GR
H6C H 0.470922 0.374817 0.162965 0.077 Uiso 1 1 calc GR
C10 C -0.0453(2) 0.6458(3) 0.6168(7) 0.0361(8) Uani 1 1 d .
H10 H -0.059780 0.613759 0.762129 0.043 Uiso 1 1 calc R
C15 C 0.1249(2) 0.6554(3) 0.2185(6) 0.0374(8) Uani 1 1 d .
H15 H 0.138981 0.685845 0.071287 0.045 Uiso 1 1 calc R

loop_
_atom_site_aniso_label
_atom_site_aniso_U_11
_atom_site_aniso_U_22
_atom_site_aniso_U_33
_atom_site_aniso_U_23
_atom_site_aniso_U_13
_atom_site_aniso_U_12
O2 0.0346(13) 0.0402(12) 0.0458(15) -0.0057(12) 0.0050(12) -0.0028(11)
O1 0.0527(18) 0.0456(14) 0.0490(16) -0.0087(15) 0.0034(14) -0.0090(13)
C1 0.038(2) 0.0336(17) 0.042(2) 0.0041(17) -0.0027(17) -0.0008(15)
C16 0.037(2) 0.0335(16) 0.0386(19) -0.0014(17) 0.0062(18) -0.0051(15)
C9 0.0358(19) 0.0221(13) 0.035(2) -0.0020(13) -0.0011(15) -0.0070(13)
C5 0.056(2) 0.0317(17) 0.048(2) -0.0003(17) -0.0030(19) 0.0117(17)
C8 0.0387(19) 0.0257(14) 0.0300(18) 0.0005(13) 0.0016(15) -0.0077(13)
C7 0.0383(19) 0.0242(14) 0.0339(18) -0.0028(14) 0.0038(16) -0.0074(13)
C12 0.047(2) 0.0293(16) 0.053(2) -0.0007(16) -0.012(2) 0.0000(15)
C13 0.052(2) 0.0336(17) 0.037(2) 0.0009(16) -0.0067(18) -0.0091(16)
C2 0.0357(19) 0.0303(15) 0.044(2) 0.0041(16) 0.0066(17) -0.0020(14)
C11 0.037(2) 0.0341(16) 0.055(3) -0.0102(18) -0.0005(17) -0.0007(16)
C14 0.042(2) 0.0258(14) 0.035(2) -0.0013(14) -0.0050(16) -0.0086(14)
C3 0.041(2) 0.0287(16) 0.065(3) -0.0001(18) 0.004(2) 0.0011(15)
C4 0.038(2) 0.0286(17) 0.054(2) -0.0025(17) -0.0025(18) 0.0059(15)
C6 0.056(3) 0.049(2) 0.050(3) 0.0034(19) 0.014(2) 0.0130(19)
C10 0.0399(19) 0.0335(16) 0.035(2) -0.0053(15) 0.0002(16) -0.0040(14)
C15 0.044(2) 0.0361(17) 0.0323(19) 0.0016(15) 0.0042(17) -0.0112(15)

loop_
_atom_type_symbol
_atom_type_description
_atom_type_scat_dispersion_real
_atom_type_scat_dispersion_imag
_atom_type_scat_source
C C 0.0033 0.0016 'International Tables Vol C Tables 4.2.6.8 and 6.1.1.4'
H H 0.0000 0.0000 'International Tables Vol C Tables 4.2.6.8 and 6.1.1.4'
O O 0.0106 0.0060 'International Tables Vol C Tables 4.2.6.8 and 6.1.1.4'

loop_
_geom_angle_atom_site_label_1
_geom_angle_atom_site_label_2
_geom_angle_atom_site_label_3
_geom_angle
C1 O2 C4 110.5(3)
O2 C1 C2 109.9(3)
O1 C1 O2 121.3(3)
O1 C1 C2 128.8(4)
C7 C16 H16 119.6
C15 C16 H16 119.6
C15 C16 C7 120.7(3)
C14 C9 C8 118.5(3)
C14 C9 C10 118.9(3)
C10 C9 C8 122.6(3)
C4 C5 H5 116.8
C4 C5 C6 126.3(4)
C6 C5 H5 116.8
C9 C8 H8 119.0
C7 C8 C9 122.0(3)
C7 C8 H8 119.0
C16 C7 C2 120.0(3)
C8 C7 C16 118.9(3)
C8 C7 C2 121.1(3)
C13 C12 H12 119.9
C13 C12 C11 120.1(4)
C11 C12 H12 119.9
C12 C13 H13 119.4
C12 C13 C14 121.2(4)
C14 C13 H13 119.4
C1 C2 H2 109.7
C1 C2 C3 102.3(3)
C7 C2 C1 110.2(3)
C7 C2 H2 109.7
C7 C2 C3 115.0(3)
C3 C2 H2 109.7
C12 C11 H11 119.9
C10 C11 C12 120.2(4)
C10 C11 H11 119.9
C9 C14 C13 118.8(3)
C9 C14 C15 118.5(3)
C13 C14 C15 122.7(3)
C2 C3 H3A 111.1
C2 C3 H3B 111.1
H3A C3 H3B 109.1
C4 C3 C2 103.1(3)
C4 C3 H3A 111.1
C4 C3 H3B 111.1
O2 C4 C3 107.8(3)
C5 C4 O2 120.5(4)
C5 C4 C3 131.7(4)
C5 C6 H6A 109.5
C5 C6 H6B 109.5
C5 C6 H6C 109.5
H6A C6 H6B 109.5
H6A C6 H6C 109.5
H6B C6 H6C 109.5
C9 C10 H10 119.6
C11 C10 C9 120.8(4)
C11 C10 H10 119.6
C16 C15 C14 121.4(3)
C16 C15 H15 119.3
C14 C15 H15 119.3

loop_
_geom_bond_atom_site_label_1
_geom_bond_atom_site_label_2
_geom_bond_distance
O2 C1 1.362(4)
O2 C4 1.413(4)
O1 C1 1.192(4)
C1 C2 1.525(5)
C16 H16 0.9500
C16 C7 1.410(5)
C16 C15 1.356(5)
C9 C8 1.417(5)
C9 C14 1.412(5)
C9 C10 1.415(5)
C5 H5 0.9500
C5 C4 1.310(6)
C5 C6 1.493(6)
C8 H8 0.9500
C8 C7 1.373(5)
C7 C2 1.515(5)
C12 H12 0.9500
C12 C13 1.360(5)
C12 C11 1.406(6)
C13 H13 0.9500
C13 C14 1.415(5)
C2 H2 1.0000
C2 C3 1.533(5)
C11 H11 0.9500
C11 C10 1.371(5)
C14 C15 1.424(5)
C3 H3A 0.9900
C3 H3B 0.9900
C3 C4 1.506(5)
C6 H6A 0.9800
C6 H6B 0.9800
C6 H6C 0.9800
C10 H10 0.9500
C15 H15 0.9500
